data_4515079
loop_
_publ_author_name
'Larsen, Simon'
'McCormick-McPherson, Laura J.'
'Teat, Simon J.'
'Ghosh, Abhik'

_publ_section_title
;
 Azulicorrole
;
_journal_issue 4
_journal_name_full 'ACS Omega'
_journal_page_first 6737
_journal_paper_doi 10.1021/acsomega.9b00275
_journal_volume 4
_journal_year 2019
_chemical_formula_sum 'C49.5 H27 Cu F9 N3'
_chemical_formula_weight 898.28
_space_group_crystal_system monoclinic
_space_group_IT_number 14
_space_group_name_Hall '-P 2ybc'
_space_group_name_H-M_alt 'P 1 21/c 1'
_symmetry_space_group_name_Hall '-P 2ybc'
_symmetry_space_group_name_H-M 'P 1 21/c 1'
_atom_sites_solution_hydrogens geom
_atom_sites_solution_primary 'Dual space'
_atom_sites_solution_secondary difmap
_audit_creation_method SHELXL-2018/1
_cell_angle_alpha 90
_cell_angle_beta 96.358(2)
_cell_angle_gamma 90
_cell_formula_units_Z 4
_cell_length_a 17.5930(12)
_cell_length_b 18.0587(12)
_cell_length_c 11.9975(8)
_cell_measurement_reflns_used 9818
_cell_measurement_temperature 100(2)
_cell_measurement_theta_max 29.1024
_cell_measurement_theta_min 2.3129
_cell_volume 3788.2(4)
_computing_cell_refinement 'Bruker SAINT v8.38a'
_computing_data_collection 'Bruker APEX 3'
_computing_data_reduction 'Bruker SAINT v8.38a'
_computing_molecular_graphics 'Bruker SHELXTL'
_computing_publication_material 'Bruker SHELXTL & local programs'
_computing_structure_refinement 'SHELXL-2018/1 (Sheldrick, 2018)'
_computing_structure_solution 'SHELXT 2014/5 (Sheldrick, 2014)'
_diffrn_ambient_temperature 100(2)
_diffrn_detector_area_resol_mean 7.39
_diffrn_measured_fraction_theta_full 1.000
_diffrn_measured_fraction_theta_max 0.997
_diffrn_measurement_device_type 'Bruker D8 with PHOTONII detector'
_diffrn_measurement_method '\w/\q shutterless scans'
_diffrn_radiation_type synchrotron
_diffrn_radiation_wavelength 0.7288
_diffrn_reflns_av_R_equivalents 0.0557
_diffrn_reflns_av_unetI/netI 0.0250
_diffrn_reflns_Laue_measured_fraction_full 1.000
_diffrn_reflns_Laue_measured_fraction_max 0.997
_diffrn_reflns_limit_h_max 23
_diffrn_reflns_limit_h_min -23
_diffrn_reflns_limit_k_max 24
_diffrn_reflns_limit_k_min -24
_diffrn_reflns_limit_l_max 15
_diffrn_reflns_limit_l_min -16
_diffrn_reflns_number 122388
_diffrn_reflns_point_group_measured_fraction_full 1.000
_diffrn_reflns_point_group_measured_fraction_max 0.997
_diffrn_reflns_theta_full 25.930
_diffrn_reflns_theta_max 29.145
_diffrn_reflns_theta_min 2.313
_diffrn_source 'Advanced Light Source beamline 12.2.1'
_exptl_absorpt_coefficient_mu 0.709
_exptl_absorpt_correction_T_max 0.972
_exptl_absorpt_correction_T_min 0.847
_exptl_absorpt_correction_type multi-scan
_exptl_absorpt_process_details 'SADABS 2016/2 Bruker AXS Madison WI USA'
_exptl_crystal_colour black
_exptl_crystal_density_diffrn 1.575
_exptl_crystal_description plate
_exptl_crystal_F_000 1820
_exptl_crystal_size_max 0.100
_exptl_crystal_size_mid 0.090
_exptl_crystal_size_min 0.040
_refine_diff_density_max 1.498
_refine_diff_density_min -0.537
_refine_diff_density_rms 0.070
_refine_ls_extinction_method none
_refine_ls_goodness_of_fit_ref 1.028
_refine_ls_hydrogen_treatment constr
_refine_ls_matrix_type full
_refine_ls_number_parameters 624
_refine_ls_number_reflns 9430
_refine_ls_number_restraints 91
_refine_ls_restrained_S_all 1.051
_refine_ls_R_factor_all 0.0516
_refine_ls_R_factor_gt 0.0425
_refine_ls_shift/su_max 0.001
_refine_ls_shift/su_mean 0.000
_refine_ls_structure_factor_coef Fsqd
_refine_ls_weighting_details 'w=1/[\s^2^(Fo^2^)+(0.0518P)^2^+4.5579P] where P=(Fo^2^+2Fc^2^)/3'
_refine_ls_weighting_scheme calc
_refine_ls_wR_factor_gt 0.1080
_refine_ls_wR_factor_ref 0.1159
_reflns_Friedel_coverage 0.000
_reflns_number_gt 8068
_reflns_number_total 9430
_reflns_threshold_expression 'I > 2\s(I)'
_cod_data_source_file ao9b00275_si_003.cif
_cod_data_source_block cu-azuli-tol_a
_cod_original_formula_sum 'C49.50 H27 Cu F9 N3'
_cod_database_code 4515079
_shelx_shelxl_version_number 2018/1
_shelx_space_group_comment
;
The symmetry employed for this shelxl refinement is uniquely defined
by the following loop, which should always be used as a source of
symmetry information in preference to the above space-group names.
They are only intended as comments.
;
_shelx_estimated_absorpt_t_min 0.933
_shelx_estimated_absorpt_t_max 0.972

loop_
_space_group_symop_operation_xyz
'x, y, z'
'-x, y+1/2, -z+1/2'
'-x, -y, -z'
'x, -y-1/2, z-1/2'

loop_
_atom_site_label
_atom_site_type_symbol
_atom_site_fract_x
_atom_site_fract_y
_atom_site_fract_z
_atom_site_U_iso_or_equiv
_atom_site_adp_type
_atom_site_occupancy
_atom_site_site_symmetry_order
_atom_site_calc_flag
_atom_site_refinement_flags_posn
_atom_site_refinement_flags_adp
_atom_site_refinement_flags_occupancy
_atom_site_disorder_assembly
_atom_site_disorder_group
Cu1 Cu 0.59281(2) 0.34758(2) 0.49512(2) 0.02036(7) Uani 1 1 d . . . . .
N1 N 0.48808(9) 0.33547(9) 0.45691(13) 0.0212(3) Uani 1 1 d . . . . .
C1 C 0.44762(11) 0.39037(11) 0.39767(15) 0.0230(4) Uani 1 1 d . . . . .
C2 C 0.37075(12) 0.36857(11) 0.37614(17) 0.0257(4) Uani 1 1 d . . . . .
H2A H 0.330236 0.396371 0.337434 0.031 Uiso 1 1 calc R U . . .
C3 C 0.36546(11) 0.29861(11) 0.42234(17) 0.0259(4) Uani 1 1 d . . . . .
H3A H 0.320374 0.269447 0.420159 0.031 Uiso 1 1 calc R U . . .
C4 C 0.43953(11) 0.27804(11) 0.47375(16) 0.0226(4) Uani 1 1 d . . . . .
C5 C 0.46528(11) 0.21276(11) 0.52985(15) 0.0222(4) Uani 1 1 d . . . . .
C6 C 0.54108(11) 0.20358(10) 0.57642(16) 0.0228(4) Uani 1 1 d . . . . .
N2 N 0.60009(9) 0.25355(9) 0.56605(13) 0.0223(3) Uani 1 1 d . . . . .
C7 C 0.57033(12) 0.14548(11) 0.65120(17) 0.0259(4) Uani 1 1 d . . . . .
H7A H 0.542589 0.103547 0.672229 0.031 Uiso 1 1 calc R U . . .
C8 C 0.64444(12) 0.16109(11) 0.68637(18) 0.0270(4) Uani 1 1 d . . . . .
H8A H 0.677846 0.132544 0.737099 0.032 Uiso 1 1 calc R U . . .
C9 C 0.66318(11) 0.22883(11) 0.63275(16) 0.0241(4) Uani 1 1 d . . . . .
C10 C 0.73359(11) 0.26673(11) 0.64697(17) 0.0257(4) Uani 1 1 d . . . . .
C11 C 0.74681(11) 0.33472(11) 0.59708(17) 0.0250(4) Uani 1 1 d . . . . .
N3 N 0.69404(9) 0.37743(9) 0.53156(14) 0.0236(3) Uani 1 1 d . . . . .
C12 C 0.82027(12) 0.37108(12) 0.60326(18) 0.0287(4) Uani 1 1 d . . . . .
H12A H 0.866351 0.354255 0.644194 0.034 Uiso 1 1 calc R U . . .
C13 C 0.81184(12) 0.43330(12) 0.54045(18) 0.0287(4) Uani 1 1 d . . . . .
H13A H 0.851193 0.467485 0.528626 0.034 Uiso 1 1 calc R U . . .
C14 C 0.73301(11) 0.43877(11) 0.49467(17) 0.0244(4) Uani 1 1 d . . . . .
C15 C 0.70135(11) 0.49529(11) 0.42643(16) 0.0241(4) Uani 1 1 d . . . . .
C16 C 0.62152(11) 0.49506(11) 0.39139(16) 0.0231(4) Uani 1 1 d . . . . .
C17 C 0.57062(11) 0.55036(11) 0.33459(15) 0.0234(4) Uani 1 1 d . . . . .
C18 C 0.49227(11) 0.51995(11) 0.32461(16) 0.0232(4) Uani 1 1 d . . . . .
C19 C 0.49703(11) 0.44971(11) 0.37620(15) 0.0228(4) Uani 1 1 d . . . . .
C20 C 0.57416(11) 0.43680(10) 0.41509(15) 0.0222(4) Uani 1 1 d . . . . .
C21 C 0.40906(11) 0.15243(11) 0.54002(16) 0.0240(4) Uani 1 1 d . . . . .
C22 C 0.34053(12) 0.16590(12) 0.58595(17) 0.0284(4) Uani 1 1 d . . . . .
H22A H 0.330336 0.213962 0.612852 0.034 Uiso 1 1 calc R U . . .
C23 C 0.28750(13) 0.10977(13) 0.59252(18) 0.0322(4) Uani 1 1 d . . . . .
H23A H 0.240987 0.119462 0.623213 0.039 Uiso 1 1 calc R U . . .
C24 C 0.30254(13) 0.03936(13) 0.55409(18) 0.0317(5) Uani 1 1 d . . . . .
C25 C 0.36983(13) 0.02470(12) 0.50773(18) 0.0307(4) Uani 1 1 d . . . . .
H25A H 0.379684 -0.023521 0.481106 0.037 Uiso 1 1 calc R U . . .
C26 C 0.42261(12) 0.08123(12) 0.50065(17) 0.0276(4) Uani 1 1 d . . . . .
H26A H 0.468588 0.071410 0.468604 0.033 Uiso 1 1 calc R U . . .
C27 C 0.24420(14) -0.02016(15) 0.5623(2) 0.0404(5) Uani 1 1 d . . . . .
F1 F 0.18249(8) -0.01113(8) 0.48710(14) 0.0455(4) Uani 1 1 d . . . . .
F2 F 0.21980(12) -0.02290(12) 0.66321(15) 0.0686(6) Uani 1 1 d . . . . .
F3 F 0.27145(9) -0.08832(8) 0.54280(15) 0.0522(4) Uani 1 1 d . . . . .
C28 C 0.79862(12) 0.23011(11) 0.71693(18) 0.0282(4) Uani 1 1 d . . . . .
C29 C 0.82940(14) 0.16512(14) 0.6796(2) 0.0403(5) Uani 1 1 d . . . . .
H29A H 0.809524 0.145016 0.609181 0.048 Uiso 1 1 calc R U . . .
C30 C 0.88883(15) 0.12895(15) 0.7436(3) 0.0453(6) Uani 1 1 d . . . . .
H30A H 0.908913 0.084089 0.717638 0.054 Uiso 1 1 calc R U . . .
C31 C 0.91820(13) 0.15852(14) 0.8444(2) 0.0388(6) Uani 1 1 d . . . . .
C32 C 0.88943(15) 0.22373(16) 0.8832(2) 0.0426(6) Uani 1 1 d . . . . .
H32A H 0.910499 0.244089 0.952817 0.051 Uiso 1 1 calc R U . . .
C33 C 0.82954(14) 0.25919(14) 0.8195(2) 0.0371(5) Uani 1 1 d . . . . .
H33A H 0.809418 0.303813 0.846240 0.044 Uiso 1 1 calc R U . . .
C34 C 0.98292(15) 0.11811(18) 0.9111(3) 0.0503(7) Uani 1 1 d . . . . .
F4 F 0.97144(10) 0.04414(11) 0.9099(2) 0.0734(6) Uani 1 1 d . . . . .
F5 F 0.99322(10) 0.13820(14) 1.01699(16) 0.0739(6) Uani 1 1 d . . . . .
F6 F 1.04963(8) 0.12767(10) 0.86911(15) 0.0524(4) Uani 1 1 d . . . . .
C35 C 0.75197(12) 0.55331(11) 0.38551(17) 0.0261(4) Uani 1 1 d . . . . .
C36 C 0.78550(12) 0.60848(12) 0.45511(18) 0.0283(4) Uani 1 1 d . . . . .
H36A H 0.780875 0.607003 0.533217 0.034 Uiso 1 1 calc R U . . .
C37 C 0.82575(13) 0.66581(13) 0.4115(2) 0.0337(5) Uani 1 1 d . . . . .
H37A H 0.848062 0.703681 0.459402 0.040 Uiso 1 1 calc R U . . .
C38 C 0.83322(13) 0.66754(13) 0.2978(2) 0.0351(5) Uani 1 1 d . . . . .
C39 C 0.80334(15) 0.61144(14) 0.2278(2) 0.0389(5) Uani 1 1 d . . . . .
H39A H 0.810461 0.611920 0.150460 0.047 Uiso 1 1 calc R U . . .
C40 C 0.76274(14) 0.55427(13) 0.27157(19) 0.0340(5) Uani 1 1 d . . . . .
H40A H 0.742139 0.515554 0.223806 0.041 Uiso 1 1 calc R U . . .
C41 C 0.87301(16) 0.73201(15) 0.2504(2) 0.0444(5) Uani 1 1 d . . . . .
F7 F 0.8972(2) 0.71756(16) 0.1504(3) 0.0708(10) Uani 0.727(6) 1 d . . P A 1
F8 F 0.82564(17) 0.78931(14) 0.2272(4) 0.0774(13) Uani 0.727(6) 1 d . . P A 1
F9 F 0.9323(3) 0.7554(3) 0.3125(3) 0.1044(19) Uani 0.727(6) 1 d . . P A 1
F7' F 0.9426(5) 0.7168(5) 0.2427(10) 0.074(3) Uani 0.273(6) 1 d . . P A 2
F8' F 0.8476(7) 0.7462(7) 0.1500(8) 0.092(3) Uani 0.273(6) 1 d . . P A 2
F9' F 0.8786(6) 0.7893(4) 0.3197(8) 0.073(3) Uani 0.273(6) 1 d . . P A 2
C42 C 0.59097(12) 0.62091(11) 0.30435(16) 0.0258(4) Uani 1 1 d . . . . .
H42A H 0.643591 0.632969 0.320542 0.031 Uiso 1 1 calc R U . . .
C43 C 0.54420(13) 0.67736(11) 0.25276(16) 0.0274(4) Uani 1 1 d . . . . .
H43A H 0.570043 0.722142 0.239420 0.033 Uiso 1 1 calc R U . . .
C44 C 0.46691(13) 0.67763(12) 0.21873(17) 0.0286(4) Uani 1 1 d . . . . .
H44A H 0.447604 0.721672 0.182671 0.034 Uiso 1 1 calc R U . . .
C45 C 0.41276(13) 0.62215(12) 0.22978(17) 0.0289(4) Uani 1 1 d . . . . .
H45A H 0.361652 0.633583 0.200821 0.035 Uiso 1 1 calc R U . . .
C46 C 0.42419(12) 0.55257(11) 0.27764(17) 0.0264(4) Uani 1 1 d . . . . .
H46A H 0.379577 0.523044 0.278605 0.032 Uiso 1 1 calc R U . . .
C1S C 0.9914(3) 0.0189(5) 0.4241(9) 0.0721(17) Uani 0.5 1 d D . P B -1
C2S C 1.0202(4) 0.0549(8) 0.5175(8) 0.092(3) Uani 0.5 1 d D . P B -1
H2S H 1.031719 0.106265 0.516390 0.111 Uiso 0.5 1 calc R U P B -1
C3S C 1.0330(5) 0.0123(10) 0.6192(10) 0.122(3) Uani 0.5 1 d D . P B -1
H3S H 1.053130 0.035518 0.687151 0.147 Uiso 0.5 1 calc R U P B -1
C4S C 1.0160(5) -0.0619(8) 0.6179(12) 0.122(3) Uani 0.5 1 d D . P B -1
H4S H 1.025064 -0.089335 0.685626 0.146 Uiso 0.5 1 calc R U P B -1
C5S C 0.9869(5) -0.0969(7) 0.5235(10) 0.104(3) Uani 0.5 1 d D . P B -1
H5S H 0.975197 -0.148282 0.524147 0.125 Uiso 0.5 1 calc R U P B -1
C6S C 0.9744(4) -0.0556(5) 0.4248(9) 0.0738(19) Uani 0.5 1 d D . P B -1
H6S H 0.954012 -0.079108 0.357274 0.089 Uiso 0.5 1 calc R U P B -1
C7S C 0.9762(4) 0.0592(5) 0.3119(9) 0.092(3) Uani 0.5 1 d D . P B -1
H7S1 H 0.970938 0.112430 0.325297 0.138 Uiso 0.5 1 calc R U P B -1
H7S2 H 0.928856 0.040381 0.270816 0.138 Uiso 0.5 1 calc R U P B -1
H7S3 H 1.018922 0.050778 0.267586 0.138 Uiso 0.5 1 calc R U P B -1

loop_
_atom_site_aniso_label
_atom_site_aniso_U_11
_atom_site_aniso_U_22
_atom_site_aniso_U_33
_atom_site_aniso_U_23
_atom_site_aniso_U_13
_atom_site_aniso_U_12
Cu1 0.02202(12) 0.01876(12) 0.02027(12) 0.00055(8) 0.00218(8) -0.00095(8)
N1 0.0225(7) 0.0205(7) 0.0205(7) 0.0002(6) 0.0017(6) -0.0006(6)
C1 0.0260(9) 0.0230(9) 0.0198(8) -0.0010(7) 0.0019(7) 0.0021(7)
C2 0.0246(9) 0.0268(10) 0.0256(9) -0.0008(7) 0.0019(7) 0.0018(7)
C3 0.0240(9) 0.0272(10) 0.0264(9) -0.0028(8) 0.0021(7) -0.0019(7)
C4 0.0245(9) 0.0215(9) 0.0218(9) -0.0029(7) 0.0024(7) -0.0011(7)
C5 0.0245(9) 0.0215(9) 0.0210(8) -0.0015(7) 0.0040(7) -0.0019(7)
C6 0.0270(9) 0.0203(8) 0.0215(8) -0.0002(7) 0.0041(7) -0.0020(7)
N2 0.0235(8) 0.0202(7) 0.0231(8) 0.0002(6) 0.0022(6) -0.0004(6)
C7 0.0274(10) 0.0232(9) 0.0272(9) 0.0034(7) 0.0034(8) -0.0008(7)
C8 0.0271(10) 0.0241(9) 0.0295(10) 0.0042(8) 0.0022(8) 0.0011(7)
C9 0.0256(9) 0.0215(9) 0.0253(9) 0.0017(7) 0.0034(7) 0.0019(7)
C10 0.0254(9) 0.0239(9) 0.0276(10) 0.0011(7) 0.0018(7) 0.0010(7)
C11 0.0233(9) 0.0255(9) 0.0261(9) 0.0002(7) 0.0024(7) 0.0003(7)
N3 0.0240(8) 0.0218(8) 0.0250(8) 0.0021(6) 0.0022(6) -0.0007(6)
C12 0.0229(9) 0.0295(10) 0.0333(10) 0.0024(8) 0.0015(8) -0.0008(8)
C13 0.0237(9) 0.0288(10) 0.0340(11) 0.0016(8) 0.0042(8) -0.0024(8)
C14 0.0232(9) 0.0233(9) 0.0272(9) 0.0000(7) 0.0049(7) -0.0024(7)
C15 0.0272(9) 0.0226(9) 0.0231(9) -0.0005(7) 0.0055(7) -0.0033(7)
C16 0.0288(9) 0.0213(9) 0.0197(8) -0.0012(7) 0.0046(7) -0.0010(7)
C17 0.0291(9) 0.0229(9) 0.0182(8) -0.0014(7) 0.0030(7) 0.0000(7)
C18 0.0294(10) 0.0215(9) 0.0189(8) -0.0026(7) 0.0029(7) 0.0006(7)
C19 0.0252(9) 0.0234(9) 0.0200(8) -0.0021(7) 0.0033(7) 0.0002(7)
C20 0.0268(9) 0.0209(9) 0.0190(8) -0.0002(7) 0.0028(7) 0.0010(7)
C21 0.0256(9) 0.0254(9) 0.0204(8) 0.0025(7) 0.0002(7) -0.0037(7)
C22 0.0289(10) 0.0302(10) 0.0262(10) -0.0006(8) 0.0037(8) -0.0025(8)
C23 0.0284(10) 0.0391(12) 0.0291(10) 0.0036(9) 0.0033(8) -0.0055(9)
C24 0.0328(11) 0.0323(11) 0.0282(10) 0.0079(8) -0.0044(8) -0.0100(9)
C25 0.0365(11) 0.0240(10) 0.0303(10) 0.0032(8) -0.0018(8) -0.0031(8)
C26 0.0302(10) 0.0254(10) 0.0268(10) 0.0016(8) 0.0020(8) -0.0006(8)
C27 0.0380(12) 0.0412(13) 0.0400(13) 0.0092(10) -0.0041(10) -0.0139(10)
F1 0.0298(7) 0.0411(8) 0.0632(10) 0.0074(7) -0.0062(6) -0.0098(6)
F2 0.0766(13) 0.0807(13) 0.0502(10) 0.0090(9) 0.0156(9) -0.0465(11)
F3 0.0420(8) 0.0327(8) 0.0771(11) 0.0147(7) -0.0146(8) -0.0124(6)
C28 0.0236(9) 0.0246(9) 0.0360(11) 0.0062(8) 0.0014(8) -0.0021(7)
C29 0.0322(12) 0.0389(13) 0.0474(14) -0.0042(10) -0.0061(10) 0.0082(10)
C30 0.0335(12) 0.0377(13) 0.0637(17) 0.0054(12) 0.0004(11) 0.0103(10)
C31 0.0234(10) 0.0453(13) 0.0468(13) 0.0220(11) 0.0008(9) -0.0011(9)
C32 0.0391(13) 0.0498(15) 0.0363(12) 0.0075(11) -0.0070(10) -0.0034(11)
C33 0.0381(12) 0.0344(12) 0.0370(12) 0.0012(9) -0.0035(9) 0.0026(9)
C34 0.0290(12) 0.0646(18) 0.0569(17) 0.0307(14) 0.0032(11) 0.0014(11)
F4 0.0441(9) 0.0629(11) 0.1114(16) 0.0542(12) 0.0006(10) 0.0066(8)
F5 0.0391(9) 0.1331(19) 0.0481(10) 0.0284(11) -0.0022(7) 0.0233(10)
F6 0.0255(7) 0.0708(11) 0.0607(10) 0.0263(9) 0.0035(6) 0.0025(7)
C35 0.0261(9) 0.0241(9) 0.0286(10) 0.0037(8) 0.0051(7) -0.0017(7)
C36 0.0262(10) 0.0288(10) 0.0298(10) 0.0021(8) 0.0019(8) -0.0025(8)
C37 0.0328(11) 0.0299(11) 0.0376(12) 0.0002(9) 0.0008(9) -0.0062(9)
C38 0.0335(11) 0.0314(11) 0.0411(12) 0.0080(9) 0.0075(9) -0.0062(9)
C39 0.0480(14) 0.0381(12) 0.0327(11) 0.0033(9) 0.0142(10) -0.0077(10)
C40 0.0424(12) 0.0317(11) 0.0293(10) -0.0018(8) 0.0093(9) -0.0077(9)
C41 0.0449(12) 0.0370(11) 0.0525(12) 0.0083(10) 0.0100(9) -0.0108(9)
F7 0.092(3) 0.0508(15) 0.0791(17) 0.0115(13) 0.0537(18) -0.0144(15)
F8 0.0701(17) 0.0389(13) 0.131(3) 0.0382(16) 0.0478(18) 0.0070(11)
F9 0.098(3) 0.121(4) 0.086(2) 0.055(2) -0.032(2) -0.083(3)
F7' 0.054(2) 0.060(4) 0.113(7) 0.022(4) 0.035(3) -0.005(3)
F8' 0.102(6) 0.102(7) 0.066(2) 0.039(3) -0.014(3) -0.051(6)
F9' 0.103(7) 0.040(3) 0.085(4) -0.007(3) 0.050(4) -0.037(4)
C42 0.0331(10) 0.0246(9) 0.0199(9) -0.0006(7) 0.0038(7) -0.0014(8)
C43 0.0383(11) 0.0219(9) 0.0223(9) 0.0002(7) 0.0046(8) -0.0013(8)
C44 0.0395(11) 0.0239(9) 0.0226(9) 0.0016(7) 0.0044(8) 0.0047(8)
C45 0.0327(11) 0.0273(10) 0.0262(10) -0.0007(8) 0.0005(8) 0.0053(8)
C46 0.0291(10) 0.0252(9) 0.0246(9) -0.0020(7) 0.0020(7) 0.0006(8)
C1S 0.040(3) 0.075(3) 0.101(5) 0.000(3) 0.007(3) 0.019(3)
C2S 0.043(4) 0.124(6) 0.110(6) -0.030(4) 0.012(4) 0.025(4)
C3S 0.066(6) 0.202(9) 0.100(5) -0.015(6) 0.013(4) 0.049(6)
C4S 0.079(6) 0.194(8) 0.097(5) 0.030(7) 0.033(5) 0.067(6)
C5S 0.083(6) 0.127(6) 0.110(5) 0.041(5) 0.043(4) 0.046(5)
C6S 0.060(4) 0.075(3) 0.092(5) 0.008(3) 0.034(4) 0.022(3)
C7S 0.057(5) 0.096(6) 0.120(6) 0.027(5) 0.002(4) 0.005(4)

loop_
_atom_type_symbol
_atom_type_description
_atom_type_scat_dispersion_real
_atom_type_scat_dispersion_imag
_atom_type_scat_source
C C 0.0034 0.0017 'XDISP Program in WinGX S.Brennan & P.L.Cowan Rev.Sci.Instrum.63,850 1992'
H H 0.0000 0.0000 'XDISP Program in WinGX S.Brennan & P.L.Cowan Rev.Sci.Instrum.63,850 1992'
N N 0.0065 0.0035 'XDISP Program in WinGX S.Brennan & P.L.Cowan Rev.Sci.Instrum.63,850 1992'
F F 0.0185 0.0109 'XDISP Program in WinGX S.Brennan & P.L.Cowan Rev.Sci.Instrum.63,850 1992'
Cu Cu 0.3203 1.3289 'XDISP Program in WinGX S.Brennan & P.L.Cowan Rev.Sci.Instrum.63,850 1992'

loop_
_geom_angle_atom_site_label_1
_geom_angle_atom_site_label_2
_geom_angle_atom_site_label_3
_geom_angle
N1 Cu1 N3 169.95(7)
N1 Cu1 C20 82.14(8)
N3 Cu1 C20 88.86(8)
N1 Cu1 N2 91.21(7)
N3 Cu1 N2 97.94(7)
C20 Cu1 N2 172.93(8)
C1 N1 C4 109.06(16)
C1 N1 Cu1 119.02(13)
C4 N1 Cu1 131.88(13)
N1 C1 C2 109.05(17)
N1 C1 C19 110.25(17)
C2 C1 C19 140.68(19)
C3 C2 C1 106.72(18)
C3 C2 H2A 126.6
C1 C2 H2A 126.6
C2 C3 C4 108.13(18)
C2 C3 H3A 125.9
C4 C3 H3A 125.9
N1 C4 C5 122.05(17)
N1 C4 C3 107.03(17)
C5 C4 C3 130.90(18)
C6 C5 C4 122.20(17)
C6 C5 C21 119.66(17)
C4 C5 C21 118.14(17)
N2 C6 C5 125.15(17)
N2 C6 C7 108.06(17)
C5 C6 C7 126.55(18)
C9 N2 C6 107.50(16)
C9 N2 Cu1 124.34(13)
C6 N2 Cu1 127.34(13)
C8 C7 C6 107.93(18)
C8 C7 H7A 126.0
C6 C7 H7A 126.0
C7 C8 C9 107.36(18)
C7 C8 H8A 126.3
C9 C8 H8A 126.3
N2 C9 C10 123.86(18)
N2 C9 C8 109.14(17)
C10 C9 C8 126.97(18)
C11 C10 C9 124.13(18)
C11 C10 C28 118.41(18)
C9 C10 C28 117.42(18)
N3 C11 C10 126.91(18)
N3 C11 C12 108.44(17)
C10 C11 C12 124.62(19)
C11 N3 C14 107.42(16)
C11 N3 Cu1 122.36(13)
C14 N3 Cu1 129.99(14)
C13 C12 C11 107.87(18)
C13 C12 H12A 126.1
C11 C12 H12A 126.1
C12 C13 C14 108.17(18)
C12 C13 H13A 125.9
C14 C13 H13A 125.9
C15 C14 N3 126.20(18)
C15 C14 C13 125.72(18)
N3 C14 C13 108.08(17)
C14 C15 C16 119.46(18)
C14 C15 C35 119.72(18)
C16 C15 C35 120.73(18)
C20 C16 C15 122.46(18)
C20 C16 C17 105.24(17)
C15 C16 C17 132.20(18)
C42 C17 C16 126.16(19)
C42 C17 C18 126.02(18)
C16 C17 C18 107.61(16)
C46 C18 C19 124.29(19)
C46 C18 C17 128.85(18)
C19 C18 C17 106.84(17)
C20 C19 C18 107.66(17)
C20 C19 C1 113.73(17)
C18 C19 C1 138.61(19)
C16 C20 C19 112.64(17)
C16 C20 Cu1 132.54(15)
C19 C20 Cu1 114.72(14)
C26 C21 C22 118.58(18)
C26 C21 C5 120.41(18)
C22 C21 C5 120.97(18)
C23 C22 C21 120.6(2)
C23 C22 H22A 119.7
C21 C22 H22A 119.7
C22 C23 C24 119.8(2)
C22 C23 H23A 120.1
C24 C23 H23A 120.1
C23 C24 C25 120.7(2)
C23 C24 C27 118.6(2)
C25 C24 C27 120.7(2)
C24 C25 C26 119.3(2)
C24 C25 H25A 120.3
C26 C25 H25A 120.3
C25 C26 C21 121.0(2)
C25 C26 H26A 119.5
C21 C26 H26A 119.5
F2 C27 F1 107.3(2)
F2 C27 F3 106.3(2)
F1 C27 F3 105.7(2)
F2 C27 C24 112.3(2)
F1 C27 C24 112.20(19)
F3 C27 C24 112.6(2)
C29 C28 C33 118.4(2)
C29 C28 C10 119.6(2)
C33 C28 C10 121.9(2)
C28 C29 C30 121.1(2)
C28 C29 H29A 119.5
C30 C29 H29A 119.5
C31 C30 C29 119.5(2)
C31 C30 H30A 120.3
C29 C30 H30A 120.3
C30 C31 C32 120.8(2)
C30 C31 C34 118.0(3)
C32 C31 C34 121.2(3)
C31 C32 C33 119.5(2)
C31 C32 H32A 120.3
C33 C32 H32A 120.3
C32 C33 C28 120.7(2)
C32 C33 H33A 119.6
C28 C33 H33A 119.6
F5 C34 F6 107.2(2)
F5 C34 F4 106.7(2)
F6 C34 F4 105.1(3)
F5 C34 C31 113.3(3)
F6 C34 C31 112.4(2)
F4 C34 C31 111.7(2)
C36 C35 C40 118.92(19)
C36 C35 C15 122.34(18)
C40 C35 C15 118.66(19)
C35 C36 C37 120.6(2)
C35 C36 H36A 119.7
C37 C36 H36A 119.7
C38 C37 C36 119.7(2)
C38 C37 H37A 120.1
C36 C37 H37A 120.1
C39 C38 C37 120.7(2)
C39 C38 C41 120.0(2)
C37 C38 C41 119.3(2)
C38 C39 C40 119.4(2)
C38 C39 H39A 120.3
C40 C39 H39A 120.3
C39 C40 C35 120.5(2)
C39 C40 H40A 119.7
C35 C40 H40A 119.7
F8' C41 F7' 102.5(8)
F8' C41 F9' 115.7(8)
F7' C41 F9' 102.1(7)
F9 C41 F8 108.3(4)
F9 C41 F7 105.4(4)
F8 C41 F7 102.5(3)
F8' C41 C38 112.8(4)
F7' C41 C38 110.7(4)
F9 C41 C38 114.6(3)
F9' C41 C38 111.8(4)
F8 C41 C38 111.9(2)
F7 C41 C38 113.3(2)
C17 C42 C43 128.8(2)
C17 C42 H42A 115.6
C43 C42 H42A 115.6
C44 C43 C42 130.0(2)
C44 C43 H43A 115.0
C42 C43 H43A 115.0
C43 C44 C45 129.1(2)
C43 C44 H44A 115.5
C45 C44 H44A 115.5
C46 C45 C44 128.2(2)
C46 C45 H45A 115.9
C44 C45 H45A 115.9
C45 C46 C18 128.9(2)
C45 C46 H46A 115.5
C18 C46 H46A 115.5
C2S C1S C6S 121.9(11)
C2S C1S C7S 121.1(9)
C6S C1S C7S 117.0(8)
C1S C2S C3S 117.2(13)
C1S C2S H2S 121.4
C3S C2S H2S 121.4
C4S C3S C2S 120.0(14)
C4S C3S H3S 120.0
C2S C3S H3S 120.0
C5S C4S C3S 122.0(14)
C5S C4S H4S 119.0
C3S C4S H4S 119.0
C4S C5S C6S 118.0(13)
C4S C5S H5S 121.0
C6S C5S H5S 121.0
C1S C6S C5S 120.9(11)
C1S C6S H6S 119.6
C5S C6S H6S 119.6
C1S C7S H7S1 109.5
C1S C7S H7S2 109.5
H7S1 C7S H7S2 109.5
C1S C7S H7S3 109.5
H7S1 C7S H7S3 109.5
H7S2 C7S H7S3 109.5

loop_
_geom_bond_atom_site_label_1
_geom_bond_atom_site_label_2
_geom_bond_distance
Cu1 N1 1.8617(16)
Cu1 N3 1.8657(17)
Cu1 C20 1.8857(19)
Cu1 N2 1.8971(16)
N1 C1 1.372(2)
N1 C4 1.373(2)
C1 C2 1.405(3)
C1 C19 1.421(3)
C2 C3 1.387(3)
C2 H2A 0.9500
C3 C4 1.428(3)
C3 H3A 0.9500
C4 C5 1.407(3)
C5 C6 1.398(3)
C5 C21 1.486(3)
C6 N2 1.391(2)
C6 C7 1.438(3)
N2 C9 1.369(2)
C7 C8 1.355(3)
C7 H7A 0.9500
C8 C9 1.437(3)
C8 H8A 0.9500
C9 C10 1.409(3)
C10 C11 1.397(3)
C10 C28 1.496(3)
C11 N3 1.383(3)
C11 C12 1.444(3)
N3 C14 1.400(2)
C12 C13 1.352(3)
C12 H12A 0.9500
C13 C14 1.437(3)
C13 H13A 0.9500
C14 C15 1.386(3)
C15 C16 1.421(3)
C15 C35 1.493(3)
C16 C20 1.391(3)
C16 C17 1.459(3)
C17 C42 1.383(3)
C17 C18 1.476(3)
C18 C46 1.396(3)
C18 C19 1.410(3)
C19 C20 1.405(3)
C21 C26 1.399(3)
C21 C22 1.401(3)
C22 C23 1.386(3)
C22 H22A 0.9500
C23 C24 1.388(3)
C23 H23A 0.9500
C24 C25 1.388(3)
C24 C27 1.497(3)
C25 C26 1.389(3)
C25 H25A 0.9500
C26 H26A 0.9500
C27 F2 1.329(3)
C27 F1 1.343(3)
C27 F3 1.351(3)
C28 C29 1.387(3)
C28 C33 1.392(3)
C29 C30 1.390(3)
C29 H29A 0.9500
C30 C31 1.370(4)
C30 H30A 0.9500
C31 C32 1.382(4)
C31 C34 1.506(3)
C32 C33 1.387(3)
C32 H32A 0.9500
C33 H33A 0.9500
C34 F5 1.315(4)
C34 F6 1.338(3)
C34 F4 1.351(4)
C35 C36 1.389(3)
C35 C40 1.401(3)
C36 C37 1.389(3)
C36 H36A 0.9500
C37 C38 1.385(3)
C37 H37A 0.9500
C38 C39 1.382(3)
C38 C41 1.503(3)
C39 C40 1.391(3)
C39 H39A 0.9500
C40 H40A 0.9500
C41 F8' 1.263(9)
C41 F7' 1.269(8)
C41 F9 1.285(4)
C41 F9' 1.324(8)
C41 F8 1.338(4)
C41 F7 1.341(4)
C42 C43 1.409(3)
C42 H42A 0.9500
C43 C44 1.376(3)
C43 H43A 0.9500
C44 C45 1.399(3)
C44 H44A 0.9500
C45 C46 1.387(3)
C45 H45A 0.9500
C46 H46A 0.9500
C1S C2S 1.346(10)
C1S C6S 1.377(11)
C1S C7S 1.529(13)
C2S C3S 1.438(16)
C2S H2S 0.9500
C3S C4S 1.372(16)
C3S H3S 0.9500
C4S C5S 1.348(14)
C4S H4S 0.9500
C5S C6S 1.397(13)
C5S H5S 0.9500
C6S H6S 0.9500
C7S H7S1 0.9800
C7S H7S2 0.9800
C7S H7S3 0.9800
